data_1561082
loop_
_publ_author_name
'Ar\?ic\?i, M\"ursel'

_publ_section_title
;
 Construction, Structural Diversity and Properties of Five Coordination
 Polymers Based on 5-Nitroisophthalate and Bis(imidazole) Linkers
;
_journal_name_full 'Journal of Solid State Chemistry'
_journal_page_first 79
_journal_page_last 86
_journal_paper_doi 10.1016/j.jssc.2018.03.013
_journal_volume 262
_journal_year 2018
_chemical_formula_moiety 'C22 H17 N5 O6 Zn'
_chemical_formula_sum 'C22 H17 N5 O6 Zn'
_chemical_formula_weight 512.77
_space_group_crystal_system monoclinic
_space_group_IT_number 14
_space_group_name_Hall '-P 2yn'
_space_group_name_H-M_alt 'P 1 21/n 1'
_atom_sites_solution_hydrogens geom
_cell_angle_alpha 90
_cell_angle_beta 95.4850(10)
_cell_angle_gamma 90
_cell_formula_units_Z 4
_cell_length_a 10.2132(2)
_cell_length_b 18.0862(4)
_cell_length_c 11.7685(2)
_cell_measurement_reflns_used 7842
_cell_measurement_temperature 296(2)
_cell_measurement_theta_max 33.12
_cell_measurement_theta_min 2.18
_cell_volume 2163.90(7)
_computing_cell_refinement 'Bruker SAINT'
_computing_data_collection 'Bruker APEX2'
_computing_data_reduction 'Bruker SAINT'
_computing_molecular_graphics 'Olex2 (Dolomanov et al., 2009)'
_computing_publication_material 'Olex2 (Dolomanov et al., 2009)'
_computing_structure_refinement 'ShelXL (Sheldrick, 2015)'
_computing_structure_solution 'ShelXT (Sheldrick, 2015)'
_diffrn_ambient_temperature 296.15
_diffrn_measured_fraction_theta_full 0.999
_diffrn_measured_fraction_theta_max 0.999
_diffrn_measurement_device_type 'Bruker APEX-II CCD'
_diffrn_measurement_method '\f and \w scans'
_diffrn_radiation_type MoK\a
_diffrn_radiation_wavelength 0.71073
_diffrn_reflns_av_R_equivalents 0.0247
_diffrn_reflns_av_unetI/netI 0.0191
_diffrn_reflns_Laue_measured_fraction_full 0.999
_diffrn_reflns_Laue_measured_fraction_max 0.999
_diffrn_reflns_limit_h_max 12
_diffrn_reflns_limit_h_min -12
_diffrn_reflns_limit_k_max 22
_diffrn_reflns_limit_k_min -21
_diffrn_reflns_limit_l_max 14
_diffrn_reflns_limit_l_min -14
_diffrn_reflns_number 21647
_diffrn_reflns_point_group_measured_fraction_full 0.999
_diffrn_reflns_point_group_measured_fraction_max 0.999
_diffrn_reflns_theta_full 25.242
_diffrn_reflns_theta_max 26.372
_diffrn_reflns_theta_min 2.071
_diffrn_source 'fine-focus sealed tube'
_exptl_absorpt_coefficient_mu 1.186
_exptl_absorpt_correction_type none
_exptl_crystal_colour COLORLES
_exptl_crystal_density_diffrn 1.574
_exptl_crystal_density_method 'not measured'
_exptl_crystal_description PRISM
_exptl_crystal_F_000 1048
_exptl_crystal_size_max 0.36
_exptl_crystal_size_mid 0.18
_exptl_crystal_size_min 0.085
_refine_diff_density_max 0.420
_refine_diff_density_min -0.292
_refine_diff_density_rms 0.051
_refine_ls_extinction_coef .
_refine_ls_extinction_method none
_refine_ls_goodness_of_fit_ref 1.052
_refine_ls_hydrogen_treatment constr
_refine_ls_matrix_type full
_refine_ls_number_parameters 307
_refine_ls_number_reflns 4419
_refine_ls_number_restraints 88
_refine_ls_restrained_S_all 1.041
_refine_ls_R_factor_all 0.0338
_refine_ls_R_factor_gt 0.0287
_refine_ls_shift/su_max 0.001
_refine_ls_shift/su_mean 0.000
_refine_ls_structure_factor_coef Fsqd
_refine_ls_weighting_details 'w=1/[\s^2^(Fo^2^)+(0.0439P)^2^+0.6113P] where P=(Fo^2^+2Fc^2^)/3'
_refine_ls_weighting_scheme calc
_refine_ls_wR_factor_gt 0.0750
_refine_ls_wR_factor_ref 0.0774
_reflns_Friedel_coverage 0.000
_reflns_Friedel_fraction_full .
_reflns_Friedel_fraction_max .
_reflns_number_gt 3860
_reflns_number_total 4419
_reflns_threshold_expression 'I > 2\s(I)'
_cod_data_source_file 3.cif
_cod_data_source_block PCOD_3
_cod_database_code 1561082
_shelx_space_group_comment
;
The symmetry employed for this shelxl refinement is uniquely defined
by the following loop, which should always be used as a source of
symmetry information in preference to the above space-group names.
They are only intended as comments.
;
_shelx_estimated_absorpt_t_max 0.906
_shelx_estimated_absorpt_t_min 0.675
_olex2_refinement_description
;
1. Fixed Uiso
 At 1.2 times of:
  All C(H) groups, All C(H,H) groups
2. Rigid bond restraints
 All non-hydrogen atoms
 with sigma for 1-2 distances of 0.01 and sigma for 1-3 distances of 0.01
3.a Secondary CH2 refined with riding coordinates:
 C12(H12A,H12B), C19(H19A,H19B)
3.b Aromatic/amide H refined with riding coordinates:
 C3(H3), C5(H5), C7(H7), C22(H22), C11(H11), C9(H9), C21(H21), C10(H10),
 C20(H20), C17(H17), C16(H16), C14(H14), C15(H15)
;
_shelx_shelxl_version_number 2014/7
_olex2_submission_special_instructions 'No special instructions were received'

loop_
_space_group_symop_operation_xyz
'x, y, z'
'-x+1/2, y+1/2, -z+1/2'
'-x, -y, -z'
'x-1/2, -y-1/2, z-1/2'

loop_
_atom_site_label
_atom_site_type_symbol
_atom_site_fract_x
_atom_site_fract_y
_atom_site_fract_z
_atom_site_U_iso_or_equiv
_atom_site_adp_type
_atom_site_occupancy
_atom_site_site_symmetry_order
_atom_site_calc_flag
_atom_site_refinement_flags_posn
_atom_site_refinement_flags_adp
_atom_site_refinement_flags_occupancy
_atom_site_disorder_assembly
_atom_site_disorder_group
Zn1 Zn 0.67250(2) 0.18976(2) 0.62503(2) 0.02918(8) Uani 1 1 d . U . . .
O1 O 0.51329(11) 0.14160(8) 0.54925(11) 0.0377(3) Uani 1 1 d . U . . .
O4 O -0.18233(11) 0.12899(8) 0.57267(12) 0.0410(3) Uani 1 1 d . U . . .
O3 O -0.05853(13) 0.21115(9) 0.67353(13) 0.0467(4) Uani 1 1 d . U . . .
O2 O 0.41357(13) 0.22573(8) 0.64756(13) 0.0475(4) Uani 1 1 d . U . . .
N1 N 0.67698(15) 0.18342(8) 0.79524(13) 0.0336(3) Uani 1 1 d . U . . .
N4 N 0.81517(14) -0.21378(9) 0.95871(14) 0.0363(3) Uani 1 1 d . U . . .
N3 N 0.75149(17) -0.10431(9) 1.01081(14) 0.0401(4) Uani 1 1 d . U . . .
N2 N 0.74074(15) 0.14392(9) 0.96770(13) 0.0387(4) Uani 1 1 d . U . . .
O5 O 0.02398(16) 0.00034(10) 0.26439(16) 0.0684(5) Uani 1 1 d . U . . .
N5 N 0.13138(17) 0.02577(10) 0.29735(15) 0.0467(4) Uani 1 1 d . U . . .
O6 O 0.22951(18) 0.01496(11) 0.24831(16) 0.0753(6) Uani 1 1 d . U . . .
C3 C 0.16901(15) 0.15863(10) 0.58996(15) 0.0305(4) Uani 1 1 d . U . . .
H3 H 0.1773 0.1888 0.6543 0.037 Uiso 1 1 calc R . . . .
C2 C 0.28042(15) 0.14031(10) 0.53717(15) 0.0302(4) Uani 1 1 d . U . . .
C1 C 0.41116(16) 0.17254(10) 0.58236(16) 0.0324(4) Uani 1 1 d . U . . .
C8 C -0.07262(16) 0.16011(11) 0.60487(16) 0.0332(4) Uani 1 1 d . U . . .
C4 C 0.04574(15) 0.13300(10) 0.54886(15) 0.0304(4) Uani 1 1 d . U . . .
C5 C 0.03256(16) 0.08779(10) 0.45372(16) 0.0331(4) Uani 1 1 d . U . . .
H5 H -0.0493 0.0695 0.4255 0.040 Uiso 1 1 calc R . . . .
C6 C 0.14456(17) 0.07042(10) 0.40151(15) 0.0337(4) Uani 1 1 d . U . . .
C7 C 0.26850(16) 0.09537(10) 0.44158(16) 0.0338(4) Uani 1 1 d . U . . .
H7 H 0.3420 0.0822 0.4052 0.041 Uiso 1 1 calc R . . . .
C13 C 0.73760(18) 0.07027(11) 1.14296(15) 0.0368(4) Uani 1 1 d . U . . .
C22 C 0.73559(19) -0.15807(11) 0.93271(17) 0.0399(4) Uani 1 1 d . U . . .
H22 H 0.6757 -0.1562 0.8681 0.048 Uiso 1 1 calc R . . . .
C18 C 0.6739(2) 0.00410(11) 1.11632(16) 0.0399(4) Uani 1 1 d . U . . .
C11 C 0.76776(18) 0.14669(11) 0.85891(16) 0.0387(4) Uani 1 1 d . U . . .
H11 H 0.8415 0.1253 0.8316 0.046 Uiso 1 1 calc R . . . .
C9 C 0.58710(19) 0.20571(11) 0.86826(17) 0.0396(4) Uani 1 1 d . U . . .
H9 H 0.5115 0.2331 0.8474 0.047 Uiso 1 1 calc R . . . .
C21 C 0.8858(2) -0.19470(12) 1.05967(19) 0.0472(5) Uani 1 1 d . U . . .
H21 H 0.9499 -0.2238 1.0993 0.057 Uiso 1 1 calc R . . . .
C10 C 0.6253(2) 0.18192(11) 0.97411(18) 0.0429(5) Uani 1 1 d . U . . .
H10 H 0.5821 0.1896 1.0392 0.051 Uiso 1 1 calc R . . . .
C20 C 0.8478(2) -0.12744(12) 1.09222(19) 0.0487(5) Uani 1 1 d . U . . .
H20 H 0.8804 -0.1017 1.1572 0.058 Uiso 1 1 calc R . . . .
C17 C 0.5961(2) -0.02708(13) 1.1948(2) 0.0550(6) Uani 1 1 d . U . . .
H17 H 0.5533 -0.0717 1.1776 0.066 Uiso 1 1 calc R . . . .
C16 C 0.5817(2) 0.00678(16) 1.2966(2) 0.0633(7) Uani 1 1 d . U . . .
H16 H 0.5294 -0.0146 1.3481 0.076 Uiso 1 1 calc R . . . .
C14 C 0.7213(3) 0.10356(13) 1.24647(19) 0.0549(6) Uani 1 1 d . U . . .
H14 H 0.7633 0.1482 1.2649 0.066 Uiso 1 1 calc R . . . .
C12 C 0.8219(2) 0.10859(15) 1.06285(19) 0.0547(6) Uani 1 1 d . U . . .
H12A H 0.8754 0.1458 1.1045 0.066 Uiso 1 1 calc R . . . .
H12B H 0.8804 0.0729 1.0327 0.066 Uiso 1 1 calc R . . . .
C15 C 0.6442(3) 0.07191(16) 1.3224(2) 0.0664(7) Uani 1 1 d . U . . .
H15 H 0.6345 0.0950 1.3916 0.080 Uiso 1 1 calc R . . . .
C19 C 0.6808(3) -0.03334(13) 1.0029(2) 0.0695(8) Uani 1 1 d . U . . .
H19A H 0.5921 -0.0418 0.9682 0.083 Uiso 1 1 calc R . . . .
H19B H 0.7242 -0.0005 0.9532 0.083 Uiso 1 1 calc R . . . .

loop_
_atom_site_aniso_label
_atom_site_aniso_U_11
_atom_site_aniso_U_22
_atom_site_aniso_U_33
_atom_site_aniso_U_23
_atom_site_aniso_U_13
_atom_site_aniso_U_12
Zn1 0.02168(11) 0.03482(14) 0.03148(13) 0.00054(8) 0.00485(8) -0.00221(7)
O1 0.0189(5) 0.0514(8) 0.0436(7) -0.0061(6) 0.0063(5) -0.0034(5)
O4 0.0203(6) 0.0489(8) 0.0547(9) -0.0054(7) 0.0087(5) -0.0014(5)
O3 0.0296(7) 0.0615(9) 0.0505(9) -0.0158(7) 0.0111(6) -0.0001(6)
O2 0.0313(7) 0.0546(9) 0.0559(9) -0.0167(8) 0.0004(6) -0.0022(6)
N1 0.0303(7) 0.0390(9) 0.0323(8) -0.0001(7) 0.0060(6) -0.0007(6)
N4 0.0308(8) 0.0390(9) 0.0389(9) -0.0078(7) 0.0019(6) 0.0040(6)
N3 0.0514(10) 0.0349(9) 0.0336(8) -0.0058(7) 0.0021(7) 0.0041(7)
N2 0.0364(8) 0.0463(10) 0.0338(8) 0.0065(7) 0.0044(6) -0.0035(7)
O5 0.0499(9) 0.0800(12) 0.0722(12) -0.0355(10) -0.0103(8) -0.0068(8)
N5 0.0462(10) 0.0519(11) 0.0423(10) -0.0120(8) 0.0051(8) -0.0053(8)
O6 0.0665(11) 0.0998(15) 0.0650(11) -0.0419(11) 0.0337(9) -0.0212(10)
C3 0.0243(8) 0.0370(10) 0.0304(9) -0.0002(8) 0.0038(6) 0.0007(7)
C2 0.0208(7) 0.0361(10) 0.0338(9) 0.0028(7) 0.0030(6) -0.0005(6)
C1 0.0218(8) 0.0414(10) 0.0338(10) 0.0023(8) 0.0024(7) -0.0026(7)
C8 0.0208(8) 0.0425(11) 0.0370(10) 0.0047(9) 0.0063(7) 0.0020(7)
C4 0.0216(8) 0.0369(10) 0.0334(9) 0.0027(8) 0.0059(6) 0.0015(7)
C5 0.0212(8) 0.0376(10) 0.0400(10) 0.0007(8) 0.0010(7) -0.0035(7)
C6 0.0309(9) 0.0375(10) 0.0331(9) -0.0052(8) 0.0047(7) -0.0028(7)
C7 0.0230(8) 0.0427(11) 0.0369(10) -0.0021(8) 0.0085(7) 0.0007(7)
C13 0.0369(9) 0.0425(11) 0.0306(9) 0.0043(8) 0.0016(7) 0.0039(8)
C22 0.0447(11) 0.0410(11) 0.0331(10) -0.0065(8) -0.0018(8) 0.0053(8)
C18 0.0524(12) 0.0342(10) 0.0327(10) 0.0000(8) 0.0017(8) 0.0108(8)
C11 0.0325(9) 0.0474(12) 0.0372(10) 0.0049(9) 0.0078(7) 0.0008(8)
C9 0.0384(10) 0.0414(11) 0.0396(11) -0.0028(9) 0.0075(8) 0.0069(8)
C21 0.0364(10) 0.0564(14) 0.0469(12) -0.0096(10) -0.0062(9) 0.0083(9)
C10 0.0453(11) 0.0498(13) 0.0350(11) -0.0037(9) 0.0116(8) 0.0015(9)
C20 0.0502(12) 0.0527(13) 0.0411(11) -0.0153(10) -0.0069(9) 0.0002(10)
C17 0.0595(14) 0.0424(12) 0.0627(15) 0.0160(11) 0.0030(11) -0.0044(10)
C16 0.0599(14) 0.0779(18) 0.0559(15) 0.0262(14) 0.0256(12) 0.0191(13)
C14 0.0789(16) 0.0465(13) 0.0378(12) -0.0082(10) -0.0020(11) 0.0011(11)
C12 0.0412(11) 0.0747(16) 0.0468(13) 0.0202(11) -0.0032(9) -0.0058(10)
C15 0.0940(19) 0.0747(18) 0.0330(12) -0.0025(12) 0.0188(12) 0.0299(15)
C19 0.120(2) 0.0438(13) 0.0412(13) -0.0092(10) -0.0088(13) 0.0267(14)

loop_
_atom_type_symbol
_atom_type_description
_atom_type_scat_dispersion_real
_atom_type_scat_dispersion_imag
_atom_type_scat_source
C C 0.0033 0.0016 'International Tables Vol C Tables 4.2.6.8 and 6.1.1.4'
H H 0.0000 0.0000 'International Tables Vol C Tables 4.2.6.8 and 6.1.1.4'
N N 0.0061 0.0033 'International Tables Vol C Tables 4.2.6.8 and 6.1.1.4'
O O 0.0106 0.0060 'International Tables Vol C Tables 4.2.6.8 and 6.1.1.4'
Zn Zn 0.2839 1.4301 'International Tables Vol C Tables 4.2.6.8 and 6.1.1.4'

loop_
_geom_angle_atom_site_label_1
_geom_angle_atom_site_label_2
_geom_angle_atom_site_label_3
_geom_angle
_geom_angle_site_symmetry_1
_geom_angle_site_symmetry_3
O1 Zn1 O4 102.81(5) . 1_655
O1 Zn1 N1 111.39(6) . .
O1 Zn1 N4 104.34(6) . 2_656
O4 Zn1 N1 109.37(6) 1_655 .
O4 Zn1 N4 104.10(6) 1_655 2_656
N1 Zn1 N4 122.87(6) . 2_656
C1 O1 Zn1 109.23(11) . .
C8 O4 Zn1 108.83(12) . 1_455
C11 N1 Zn1 123.11(13) . .
C11 N1 C9 105.56(16) . .
C9 N1 Zn1 130.91(13) . .
C22 N4 Zn1 128.13(13) . 2_646
C22 N4 C21 105.73(16) . .
C21 N4 Zn1 126.06(13) . 2_646
C22 N3 C20 106.87(16) . .
C22 N3 C19 124.36(17) . .
C20 N3 C19 128.70(18) . .
C11 N2 C10 106.92(16) . .
C11 N2 C12 126.29(18) . .
C10 N2 C12 126.77(18) . .
O5 N5 O6 123.02(19) . .
O5 N5 C6 118.88(17) . .
O6 N5 C6 118.10(17) . .
C2 C3 H3 119.3 . .
C4 C3 H3 119.3 . .
C4 C3 C2 121.38(17) . .
C3 C2 C1 119.11(16) . .
C7 C2 C3 119.47(15) . .
C7 C2 C1 121.36(15) . .
O1 C1 C2 116.42(16) . .
O2 C1 O1 124.42(16) . .
O2 C1 C2 119.16(15) . .
O4 C8 C4 116.25(17) . .
O3 C8 O4 124.82(16) . .
O3 C8 C4 118.87(15) . .
C3 C4 C8 118.48(16) . .
C5 C4 C3 119.72(15) . .
C5 C4 C8 121.64(15) . .
C4 C5 H5 120.9 . .
C4 C5 C6 118.21(15) . .
C6 C5 H5 120.9 . .
C5 C6 N5 118.88(16) . .
C7 C6 N5 118.25(16) . .
C7 C6 C5 122.84(17) . .
C2 C7 H7 120.8 . .
C6 C7 C2 118.37(16) . .
C6 C7 H7 120.8 . .
C18 C13 C12 122.75(19) . .
C14 C13 C18 118.84(19) . .
C14 C13 C12 118.4(2) . .
N4 C22 N3 111.48(17) . .
N4 C22 H22 124.3 . .
N3 C22 H22 124.3 . .
C13 C18 C17 119.02(19) . .
C13 C18 C19 122.0(2) . .
C17 C18 C19 118.9(2) . .
N1 C11 N2 111.46(17) . .
N1 C11 H11 124.3 . .
N2 C11 H11 124.3 . .
N1 C9 H9 125.2 . .
C10 C9 N1 109.51(17) . .
C10 C9 H9 125.2 . .
N4 C21 H21 125.3 . .
C20 C21 N4 109.37(19) . .
C20 C21 H21 125.3 . .
N2 C10 H10 126.7 . .
C9 C10 N2 106.54(17) . .
C9 C10 H10 126.7 . .
N3 C20 H20 126.7 . .
C21 C20 N3 106.54(18) . .
C21 C20 H20 126.7 . .
C18 C17 H17 119.5 . .
C16 C17 C18 121.0(2) . .
C16 C17 H17 119.5 . .
C17 C16 H16 120.1 . .
C15 C16 C17 119.8(2) . .
C15 C16 H16 120.1 . .
C13 C14 H14 119.4 . .
C15 C14 C13 121.1(2) . .
C15 C14 H14 119.4 . .
N2 C12 C13 111.23(17) . .
N2 C12 H12A 109.4 . .
N2 C12 H12B 109.4 . .
C13 C12 H12A 109.4 . .
C13 C12 H12B 109.4 . .
H12A C12 H12B 108.0 . .
C16 C15 C14 120.2(2) . .
C16 C15 H15 119.9 . .
C14 C15 H15 119.9 . .
N3 C19 C18 113.64(18) . .
N3 C19 H19A 108.8 . .
N3 C19 H19B 108.8 . .
C18 C19 H19A 108.8 . .
C18 C19 H19B 108.8 . .
H19A C19 H19B 107.7 . .

loop_
_geom_bond_atom_site_label_1
_geom_bond_atom_site_label_2
_geom_bond_distance
_geom_bond_site_symmetry_2
Zn1 O1 1.9801(12) .
Zn1 O4 1.9902(13) 1_655
Zn1 N1 2.0026(15) .
Zn1 N4 2.0136(16) 2_656
O1 C1 1.277(2) .
O4 Zn1 1.9902(13) 1_455
O4 C8 1.279(2) .
O3 C8 1.226(2) .
O2 C1 1.229(2) .
N1 C11 1.315(2) .
N1 C9 1.376(2) .
N4 Zn1 2.0137(16) 2_646
N4 C22 1.312(2) .
N4 C21 1.374(3) .
N3 C22 1.337(2) .
N3 C20 1.371(3) .
N3 C19 1.471(3) .
N2 C11 1.336(2) .
N2 C10 1.373(3) .
N2 C12 1.473(3) .
O5 N5 1.218(2) .
N5 O6 1.219(2) .
N5 C6 1.463(2) .
C3 H3 0.9300 .
C3 C2 1.388(2) .
C3 C4 1.385(2) .
C2 C1 1.507(2) .
C2 C7 1.384(3) .
C8 C4 1.513(2) .
C4 C5 1.382(3) .
C5 H5 0.9300 .
C5 C6 1.385(2) .
C6 C7 1.383(2) .
C7 H7 0.9300 .
C13 C18 1.384(3) .
C13 C14 1.383(3) .
C13 C12 1.505(3) .
C22 H22 0.9300 .
C18 C17 1.394(3) .
C18 C19 1.504(3) .
C11 H11 0.9300 .
C9 H9 0.9300 .
C9 C10 1.340(3) .
C21 H21 0.9300 .
C21 C20 1.344(3) .
C10 H10 0.9300 .
C20 H20 0.9300 .
C17 H17 0.9300 .
C17 C16 1.365(4) .
C16 H16 0.9300 .
C16 C15 1.360(4) .
C14 H14 0.9300 .
C14 C15 1.371(4) .
C12 H12A 0.9700 .
C12 H12B 0.9700 .
C15 H15 0.9300 .
C19 H19A 0.9700 .
C19 H19B 0.9700 .

loop_
_geom_torsion_atom_site_label_1
_geom_torsion_atom_site_label_2
_geom_torsion_atom_site_label_3
_geom_torsion_atom_site_label_4
_geom_torsion
_geom_torsion_site_symmetry_1
_geom_torsion_site_symmetry_2
_geom_torsion_site_symmetry_3
_geom_torsion_site_symmetry_4
Zn1 O1 C1 O2 2.7(2) . . . .
Zn1 O1 C1 C2 -177.21(12) . . . .
Zn1 O4 C8 O3 11.9(2) 1_455 . . .
Zn1 O4 C8 C4 -165.32(12) 1_455 . . .
Zn1 N1 C11 N2 -172.96(12) . . . .
Zn1 N1 C9 C10 172.47(14) . . . .
Zn1 N4 C22 N3 177.30(13) 2_646 . . .
Zn1 N4 C21 C20 -177.49(15) 2_646 . . .
O4 C8 C4 C3 -172.60(16) . . . .
O4 C8 C4 C5 11.9(3) . . . .
O3 C8 C4 C3 10.0(3) . . . .
O3 C8 C4 C5 -165.50(18) . . . .
N1 C9 C10 N2 -0.1(2) . . . .
N4 C21 C20 N3 0.3(3) . . . .
O5 N5 C6 C5 -5.6(3) . . . .
O5 N5 C6 C7 176.3(2) . . . .
N5 C6 C7 C2 177.19(17) . . . .
O6 N5 C6 C5 175.3(2) . . . .
O6 N5 C6 C7 -2.7(3) . . . .
C3 C2 C1 O1 164.36(17) . . . .
C3 C2 C1 O2 -15.5(3) . . . .
C3 C2 C7 C6 0.3(3) . . . .
C3 C4 C5 C6 -0.8(3) . . . .
C2 C3 C4 C8 -175.15(17) . . . .
C2 C3 C4 C5 0.4(3) . . . .
C1 C2 C7 C6 -177.04(17) . . . .
C8 C4 C5 C6 174.58(17) . . . .
C4 C3 C2 C1 177.26(16) . . . .
C4 C3 C2 C7 -0.1(3) . . . .
C4 C5 C6 N5 -176.91(17) . . . .
C4 C5 C6 C7 1.1(3) . . . .
C5 C6 C7 C2 -0.8(3) . . . .
C7 C2 C1 O1 -18.3(3) . . . .
C7 C2 C1 O2 161.83(19) . . . .
C13 C18 C17 C16 0.3(3) . . . .
C13 C18 C19 N3 113.6(2) . . . .
C13 C14 C15 C16 -0.2(4) . . . .
C22 N4 C21 C20 -0.4(3) . . . .
C22 N3 C20 C21 -0.2(2) . . . .
C22 N3 C19 C18 157.4(2) . . . .
C18 C13 C14 C15 0.3(3) . . . .
C18 C13 C12 N2 74.4(3) . . . .
C18 C17 C16 C15 -0.1(4) . . . .
C11 N1 C9 C10 -0.1(2) . . . .
C11 N2 C10 C9 0.4(2) . . . .
C11 N2 C12 C13 -141.3(2) . . . .
C9 N1 C11 N2 0.4(2) . . . .
C21 N4 C22 N3 0.3(2) . . . .
C10 N2 C11 N1 -0.4(2) . . . .
C10 N2 C12 C13 40.7(3) . . . .
C20 N3 C22 N4 -0.1(2) . . . .
C20 N3 C19 C18 -26.1(4) . . . .
C17 C18 C19 N3 -69.4(3) . . . .
C17 C16 C15 C14 0.0(4) . . . .
C14 C13 C18 C17 -0.4(3) . . . .
C14 C13 C18 C19 176.6(2) . . . .
C14 C13 C12 N2 -104.3(2) . . . .
C12 N2 C11 N1 -178.82(19) . . . .
C12 N2 C10 C9 178.72(19) . . . .
C12 C13 C18 C17 -179.03(19) . . . .
C12 C13 C18 C19 -2.0(3) . . . .
C12 C13 C14 C15 179.0(2) . . . .
C19 N3 C22 N4 177.1(2) . . . .
C19 N3 C20 C21 -177.2(2) . . . .
C19 C18 C17 C16 -176.8(2) . . . .
